data_7014618
loop_
_publ_author_name
'Willans, Charlotte E.'
'French, Sara'
'Anderson, Kirsty M.'
'Barbour, Leonard J.'
'Gertenbach, Jan-Andr\'e'
'Lloyd, Gareth O.'
'Dyer, Robert J.'
'Junk, Peter C.'
'Steed, Jonathan W.'

_publ_section_title
;
 Tripodal imidazole frameworks: Reversible vapour sorption both with
 and without significant structural changes.
;
_journal_issue 3
_journal_name_full 'Dalton transactions (Cambridge, England : 2003)'
_journal_page_first 573
_journal_page_last 582
_journal_paper_doi 10.1039/c0dt01011a
_journal_volume 40
_journal_year 2011
_chemical_formula_moiety 'C48 H64 Co N12 O2, 4(H2 O), 2(Cl)'
_chemical_formula_sum 'C48 H72 Cl2 Co N12 O6'
_chemical_formula_weight 1043.01
_chemical_name_systematic
;
?
;
_space_group_IT_number 14
_symmetry_cell_setting monoclinic
_symmetry_space_group_name_Hall '-P 2yn'
_symmetry_space_group_name_H-M 'P 1 21/n 1'
_atom_sites_solution_hydrogens geom
_atom_sites_solution_primary direct
_atom_sites_solution_secondary difmap
_audit_creation_method SHELXL-97
_cell_angle_alpha 90.00
_cell_angle_beta 90.412(6)
_cell_angle_gamma 90.00
_cell_formula_units_Z 2
_cell_length_a 9.2994(15)
_cell_length_b 22.066(4)
_cell_length_c 13.8764(15)
_cell_measurement_reflns_used 999
_cell_measurement_temperature 120(2)
_cell_volume 2847.4(8)
_computing_cell_refinement SMART
_computing_data_collection SMART
_computing_data_reduction SAINT
_computing_molecular_graphics X-Seed
_computing_publication_material X-Seed
_computing_structure_refinement 'SHELXL-97 (Sheldrick, 1997)'
_computing_structure_solution 'SHELXS-97 (Sheldrick, 1990)'
_diffrn_ambient_temperature 120(2)
_diffrn_measured_fraction_theta_full 0.991
_diffrn_measured_fraction_theta_max 0.991
_diffrn_measurement_device_type 'SMART 6k'
_diffrn_radiation_monochromator graphite
_diffrn_radiation_source 'fine-focus sealed tube'
_diffrn_radiation_type MoK\a
_diffrn_radiation_wavelength 0.71073
_diffrn_reflns_av_R_equivalents 0.2957
_diffrn_reflns_av_sigmaI/netI 0.6434
_diffrn_reflns_limit_h_max 12
_diffrn_reflns_limit_h_min -12
_diffrn_reflns_limit_k_max 30
_diffrn_reflns_limit_k_min -26
_diffrn_reflns_limit_l_max 19
_diffrn_reflns_limit_l_min -15
_diffrn_reflns_number 21493
_diffrn_reflns_theta_full 29.18
_diffrn_reflns_theta_max 29.18
_diffrn_reflns_theta_min 1.73
_exptl_absorpt_coefficient_mu 0.449
_exptl_absorpt_correction_type none
_exptl_crystal_colour pink
_exptl_crystal_density_diffrn 1.217
_exptl_crystal_density_method 'not measured'
_exptl_crystal_description block
_exptl_crystal_F_000 1106
_exptl_crystal_size_max 0.20
_exptl_crystal_size_mid 0.20
_exptl_crystal_size_min 0.10
_refine_diff_density_max 0.488
_refine_diff_density_min -0.282
_refine_diff_density_rms 0.069
_refine_ls_extinction_method none
_refine_ls_goodness_of_fit_ref 0.609
_refine_ls_hydrogen_treatment mixed
_refine_ls_matrix_type full
_refine_ls_number_parameters 340
_refine_ls_number_reflns 7630
_refine_ls_number_restraints 6
_refine_ls_restrained_S_all 0.609
_refine_ls_R_factor_all 0.2960
_refine_ls_R_factor_gt 0.0556
_refine_ls_shift/su_max 0.026
_refine_ls_shift/su_mean 0.001
_refine_ls_structure_factor_coef Fsqd
_refine_ls_weighting_details 'calc w=1/[\s^2^(Fo^2^)+(0.0000P)^2^+0.0000P] where P=(Fo^2^+2Fc^2^)/3'
_refine_ls_weighting_scheme calc
_refine_ls_wR_factor_gt 0.0664
_refine_ls_wR_factor_ref 0.1039
_reflns_number_gt 1558
_reflns_number_total 7630
_reflns_threshold_expression >2sigma(I)
_cod_data_source_file C0DT01011A.TXT
_cod_data_source_block c:\kirsty~1\crysta~1\charlo~1\06kma0~1\all
_cod_depositor_comments
;
The following automatic conversions were performed:
'_symmetry_cell_setting' value 'Monoclinic' changed to 'monoclinic'
according to '/home/saulius/struct/CIF-dictionaries/cif_core.dic'
dictionary named 'cif_core.dic' version 2.4.1 from 2010-06-29.

Automatic conversion script
Id: cif_fix_enum 1555 2011-01-17 13:19:09Z saulius 
;
_cod_original_cell_volume 2847.3(7)
_cod_original_sg_symbol_H-M P2(1)/n
_cod_database_code 7014618

loop_
_symmetry_equiv_pos_as_xyz
'x, y, z'
'-x+1/2, y+1/2, -z+1/2'
'-x, -y, -z'
'x-1/2, -y-1/2, z-1/2'

loop_
_atom_site_label
_atom_site_type_symbol
_atom_site_fract_x
_atom_site_fract_y
_atom_site_fract_z
_atom_site_U_iso_or_equiv
_atom_site_adp_type
_atom_site_occupancy
_atom_site_symmetry_multiplicity
_atom_site_calc_flag
_atom_site_refinement_flags
_atom_site_disorder_assembly
_atom_site_disorder_group
Co1 Co 0.0000 0.0000 0.5000 0.0220(3) Uani 1 2 d S . .
Cl1 Cl 0.42832(16) 0.06656(7) 0.34222(11) 0.0370(4) Uani 1 1 d . . .
O1 O 0.2226(4) -0.01173(19) 0.4664(3) 0.0271(10) Uani 1 1 d D . .
O2 O 0.5120(6) -0.0704(2) 0.3165(4) 0.0522(13) Uani 1 1 d D . .
O3 O 0.3961(5) -0.1141(2) 0.4799(3) 0.0364(11) Uani 1 1 d D . .
N1 N -0.0498(5) 0.02748(17) 0.3560(3) 0.0206(11) Uani 1 1 d . . .
N2 N -0.1697(5) 0.05182(18) 0.2242(3) 0.0214(11) Uani 1 1 d . . .
N3 N -0.3316(5) 0.3276(2) 0.0820(3) 0.0241(12) Uani 1 1 d . . .
N4 N -0.4541(5) 0.40735(19) 0.0354(3) 0.0224(11) Uani 1 1 d . . .
N5 N 0.0485(5) 0.1333(2) -0.1487(3) 0.0292(13) Uani 1 1 d . . .
N7 N 0.2648(6) 0.0982(2) -0.1893(4) 0.0396(14) Uani 1 1 d . . .
C1 C -0.1789(6) 0.0345(2) 0.3165(4) 0.0223(14) Uani 1 1 d . . .
H1 H -0.2667 0.0280 0.3494 0.027 Uiso 1 1 calc R . .
C2 C 0.0474(6) 0.0410(2) 0.2834(4) 0.0257(14) Uani 1 1 d . . .
H2 H 0.1492 0.0398 0.2893 0.031 Uiso 1 1 calc R . .
C3 C -0.0273(6) 0.0562(2) 0.2029(4) 0.0240(14) Uani 1 1 d . . .
H3 H 0.0122 0.0678 0.1427 0.029 Uiso 1 1 calc R . .
C4 C -0.2912(5) 0.0648(2) 0.1589(3) 0.0234(14) Uani 1 1 d . . .
H4A H -0.3777 0.0746 0.1970 0.028 Uiso 1 1 calc R . .
H4B H -0.3126 0.0287 0.1190 0.028 Uiso 1 1 calc R . .
C5 C -0.2535(6) 0.1181(2) 0.0942(4) 0.0192(13) Uani 1 1 d . . .
C6 C -0.2574(6) 0.1781(2) 0.1322(4) 0.0218(14) Uani 1 1 d . . .
C7 C -0.2154(6) 0.2254(2) 0.0731(4) 0.0231(14) Uani 1 1 d . . .
C8 C -0.1770(6) 0.2167(2) -0.0230(4) 0.0223(14) Uani 1 1 d . . .
C9 C -0.1672(6) 0.1570(2) -0.0573(4) 0.0227(14) Uani 1 1 d . . .
C10 C -0.2035(6) 0.1073(2) 0.0010(4) 0.0198(13) Uani 1 1 d . . .
C11 C -0.3054(6) 0.1886(2) 0.2365(4) 0.0324(16) Uani 1 1 d . . .
H11A H -0.3676 0.1544 0.2563 0.039 Uiso 1 1 calc R . .
H11B H -0.3641 0.2260 0.2388 0.039 Uiso 1 1 calc R . .
C12 C -0.1809(6) 0.1945(2) 0.3091(3) 0.0413(18) Uani 1 1 d . . .
H12A H -0.1242 0.1570 0.3093 0.062 Uiso 1 1 calc R . .
H12B H -0.2195 0.2016 0.3737 0.062 Uiso 1 1 calc R . .
H12C H -0.1194 0.2286 0.2908 0.062 Uiso 1 1 calc R . .
C13 C -0.2100(6) 0.2903(2) 0.1156(4) 0.0311(16) Uani 1 1 d . . .
H13A H -0.2116 0.2879 0.1868 0.037 Uiso 1 1 calc R . .
H13B H -0.1188 0.3099 0.0966 0.037 Uiso 1 1 calc R . .
C14 C -0.3245(6) 0.3860(2) 0.0555(3) 0.0208(13) Uani 1 1 d . . .
H14 H -0.2381 0.4089 0.0517 0.025 Uiso 1 1 calc R . .
C15 C -0.4744(6) 0.3107(3) 0.0786(4) 0.0299(15) Uani 1 1 d . . .
H15 H -0.5123 0.2718 0.0933 0.036 Uiso 1 1 calc R . .
C16 C -0.5507(6) 0.3602(2) 0.0502(4) 0.0265(15) Uani 1 1 d . . .
H16 H -0.6521 0.3622 0.0419 0.032 Uiso 1 1 calc R . .
C17 C -0.1442(6) 0.2694(2) -0.0898(4) 0.0317(16) Uani 1 1 d . . .
H17A H -0.0624 0.2584 -0.1316 0.038 Uiso 1 1 calc R . .
H17B H -0.1154 0.3050 -0.0508 0.038 Uiso 1 1 calc R . .
C18 C -0.2737(6) 0.2861(2) -0.1528(4) 0.0406(18) Uani 1 1 d . . .
H18A H -0.3015 0.2511 -0.1923 0.061 Uiso 1 1 calc R . .
H18B H -0.2484 0.3201 -0.1948 0.061 Uiso 1 1 calc R . .
H18C H -0.3543 0.2978 -0.1117 0.061 Uiso 1 1 calc R . .
C19 C -0.1054(6) 0.1460(2) -0.1567(4) 0.0312(15) Uani 1 1 d . . .
H19A H -0.1549 0.1112 -0.1874 0.037 Uiso 1 1 calc R . .
H19B H -0.1210 0.1822 -0.1976 0.037 Uiso 1 1 calc R . .
C20 C 0.1250(7) 0.0993(2) -0.2105(4) 0.0342(16) Uani 1 1 d . . .
H20 H 0.0835 0.0783 -0.2636 0.041 Uiso 1 1 calc R . .
C21 C 0.1481(7) 0.1554(3) -0.0833(4) 0.0464(19) Uani 1 1 d . . .
H21 H 0.1284 0.1811 -0.0300 0.056 Uiso 1 1 calc R . .
C22 C 0.2770(7) 0.1341(3) -0.1084(5) 0.052(2) Uani 1 1 d . . .
H22 H 0.3645 0.1426 -0.0753 0.063 Uiso 1 1 calc R . .
C23 C -0.1877(6) 0.0432(2) -0.0382(4) 0.0295(15) Uani 1 1 d . . .
H23A H -0.1641 0.0153 0.0155 0.035 Uiso 1 1 calc R . .
H23B H -0.1071 0.0421 -0.0844 0.035 Uiso 1 1 calc R . .
C24 C -0.3252(6) 0.0215(2) -0.0886(4) 0.0452(19) Uani 1 1 d . . .
H24A H -0.4062 0.0248 -0.0442 0.068 Uiso 1 1 calc R . .
H24B H -0.3136 -0.0208 -0.1085 0.068 Uiso 1 1 calc R . .
H24C H -0.3438 0.0467 -0.1455 0.068 Uiso 1 1 calc R . .
H1W1 H 0.294(5) 0.012(3) 0.440(4) 0.10(3) Uiso 1 1 d D . .
H2W1 H 0.499(6) -0.0303(9) 0.313(3) 0.029(18) Uiso 1 1 d D . .
H3W1 H 0.449(4) -0.106(2) 0.429(2) 0.029(18) Uiso 1 1 d D . .
H1W2 H 0.296(6) -0.041(3) 0.473(5) 0.14(4) Uiso 1 1 d D . .
H2W2 H 0.576(4) -0.080(3) 0.272(3) 0.06(2) Uiso 1 1 d D . .
H3W2 H 0.400(6) -0.104(2) 0.5378(17) 0.028(19) Uiso 1 1 d D . .

loop_
_atom_site_aniso_label
_atom_site_aniso_U_11
_atom_site_aniso_U_22
_atom_site_aniso_U_33
_atom_site_aniso_U_23
_atom_site_aniso_U_13
_atom_site_aniso_U_12
Co1 0.0235(7) 0.0193(6) 0.0232(6) 0.0006(6) 0.0023(5) -0.0002(6)
Cl1 0.0320(10) 0.0355(10) 0.0437(10) 0.0007(8) 0.0096(8) -0.0010(8)
O1 0.021(3) 0.031(3) 0.030(2) -0.002(2) 0.0000(19) -0.001(2)
O2 0.052(4) 0.049(4) 0.055(4) 0.001(3) 0.023(3) 0.013(3)
O3 0.036(3) 0.040(3) 0.033(3) 0.005(3) 0.007(3) 0.007(2)
N1 0.026(3) 0.016(3) 0.020(3) -0.001(2) 0.000(2) 0.002(2)
N2 0.024(3) 0.022(3) 0.019(3) 0.003(2) 0.000(2) 0.002(2)
N3 0.029(3) 0.022(3) 0.021(3) -0.001(2) 0.007(2) 0.006(2)
N4 0.032(3) 0.017(3) 0.019(3) -0.001(2) 0.005(2) 0.003(2)
N5 0.034(3) 0.026(3) 0.028(3) 0.000(2) 0.011(3) 0.003(3)
N7 0.044(4) 0.030(3) 0.045(4) -0.003(3) 0.012(3) 0.005(3)
C1 0.021(4) 0.020(3) 0.026(4) 0.005(3) -0.004(3) 0.007(3)
C2 0.023(4) 0.026(3) 0.029(4) 0.006(3) 0.008(3) 0.003(3)
C3 0.031(4) 0.018(3) 0.023(3) 0.006(3) 0.008(3) -0.001(3)
C4 0.027(4) 0.024(3) 0.018(3) -0.001(3) -0.005(3) 0.001(3)
C5 0.016(3) 0.021(3) 0.021(3) 0.003(3) 0.000(3) 0.003(3)
C6 0.024(4) 0.020(3) 0.022(3) 0.006(3) 0.003(3) 0.010(3)
C7 0.020(4) 0.017(3) 0.031(4) 0.001(3) 0.000(3) 0.009(3)
C8 0.025(4) 0.022(3) 0.019(3) 0.007(3) 0.002(3) -0.004(3)
C9 0.015(3) 0.029(4) 0.024(4) 0.007(3) 0.000(3) 0.002(3)
C10 0.018(3) 0.017(3) 0.024(3) -0.003(3) 0.002(3) 0.012(3)
C11 0.041(4) 0.025(4) 0.030(4) 0.005(3) 0.005(3) 0.001(3)
C12 0.071(5) 0.029(4) 0.025(4) 0.008(3) -0.002(4) 0.007(4)
C13 0.033(4) 0.023(4) 0.037(4) 0.006(3) -0.006(3) -0.002(3)
C14 0.025(4) 0.016(3) 0.021(3) -0.005(3) 0.004(3) 0.003(3)
C15 0.029(4) 0.025(4) 0.036(4) -0.005(3) 0.005(3) -0.004(3)
C16 0.030(4) 0.014(3) 0.035(4) -0.003(3) 0.002(3) 0.000(3)
C17 0.047(5) 0.026(4) 0.022(3) 0.003(3) 0.009(3) 0.004(3)
C18 0.054(5) 0.033(4) 0.034(4) 0.007(3) 0.001(4) 0.003(4)
C19 0.029(4) 0.030(4) 0.035(4) 0.003(3) 0.004(3) -0.009(3)
C20 0.044(5) 0.023(4) 0.036(4) 0.001(3) 0.010(3) 0.000(3)
C21 0.052(5) 0.051(5) 0.036(4) -0.025(4) 0.007(4) 0.005(4)
C22 0.051(6) 0.054(5) 0.052(5) -0.017(4) 0.008(4) 0.012(4)
C23 0.033(4) 0.029(4) 0.026(3) -0.001(3) 0.002(3) 0.002(3)
C24 0.053(5) 0.038(4) 0.044(4) -0.010(3) 0.005(4) -0.006(4)

loop_
_atom_type_symbol
_atom_type_description
_atom_type_scat_dispersion_real
_atom_type_scat_dispersion_imag
_atom_type_scat_source
C C 0.0033 0.0016 'International Tables Vol C Tables 4.2.6.8 and 6.1.1.4'
H H 0.0000 0.0000 'International Tables Vol C Tables 4.2.6.8 and 6.1.1.4'
N N 0.0061 0.0033 'International Tables Vol C Tables 4.2.6.8 and 6.1.1.4'
Cl Cl 0.1484 0.1585 'International Tables Vol C Tables 4.2.6.8 and 6.1.1.4'
Co Co 0.3494 0.9721 'International Tables Vol C Tables 4.2.6.8 and 6.1.1.4'
O O 0.0106 0.0060 'International Tables Vol C Tables 4.2.6.8 and 6.1.1.4'

loop_
_geom_angle_atom_site_label_1
_geom_angle_atom_site_label_2
_geom_angle_atom_site_label_3
_geom_angle
_geom_angle_site_symmetry_1
_geom_angle_site_symmetry_3
_geom_angle_publ_flag
N1 Co1 N1 180.0(2) . 3_556 ?
N1 Co1 O1 88.05(16) . 3_556 ?
N1 Co1 O1 91.95(16) 3_556 3_556 ?
N1 Co1 O1 91.95(16) . . ?
N1 Co1 O1 88.05(16) 3_556 . ?
O1 Co1 O1 180.0(2) 3_556 . ?
N1 Co1 N4 90.84(14) . 2_445 ?
N1 Co1 N4 89.16(14) 3_556 2_445 ?
O1 Co1 N4 88.52(16) 3_556 2_445 ?
O1 Co1 N4 91.48(16) . 2_445 ?
N1 Co1 N4 89.16(14) . 4_666 ?
N1 Co1 N4 90.84(14) 3_556 4_666 ?
O1 Co1 N4 91.48(16) 3_556 4_666 ?
O1 Co1 N4 88.52(16) . 4_666 ?
N4 Co1 N4 180.00(7) 2_445 4_666 ?
C1 N1 C2 105.5(4) . . ?
C1 N1 Co1 127.6(4) . . ?
C2 N1 Co1 127.0(4) . . ?
C1 N2 C3 107.2(4) . . ?
C1 N2 C4 126.2(5) . . ?
C3 N2 C4 126.6(4) . . ?
C14 N3 C15 107.5(5) . . ?
C14 N3 C13 125.8(5) . . ?
C15 N3 C13 126.6(5) . . ?
C14 N4 C16 107.0(4) . . ?
C14 N4 Co1 124.5(4) . 2_455 ?
C16 N4 Co1 128.3(4) . 2_455 ?
C20 N5 C21 105.1(5) . . ?
C20 N5 C19 125.4(5) . . ?
C21 N5 C19 129.3(5) . . ?
C20 N7 C22 104.1(5) . . ?
N1 C1 N2 111.4(5) . . ?
C3 C2 N1 108.5(5) . . ?
C2 C3 N2 107.4(5) . . ?
N2 C4 C5 109.6(4) . . ?
C10 C5 C6 120.6(5) . . ?
C10 C5 C4 119.6(5) . . ?
C6 C5 C4 119.5(5) . . ?
C7 C6 C5 118.3(5) . . ?
C7 C6 C11 121.9(5) . . ?
C5 C6 C11 119.8(5) . . ?
C6 C7 C8 122.5(5) . . ?
C6 C7 C13 118.7(5) . . ?
C8 C7 C13 118.8(5) . . ?
C7 C8 C9 118.0(5) . . ?
C7 C8 C17 122.1(5) . . ?
C9 C8 C17 119.9(5) . . ?
C10 C9 C8 121.4(5) . . ?
C10 C9 C19 119.5(5) . . ?
C8 C9 C19 118.9(5) . . ?
C5 C10 C9 118.9(5) . . ?
C5 C10 C23 121.5(5) . . ?
C9 C10 C23 119.6(5) . . ?
C6 C11 C12 114.1(5) . . ?
N3 C13 C7 112.0(4) . . ?
N4 C14 N3 110.6(5) . . ?
C16 C15 N3 107.0(5) . . ?
C15 C16 N4 107.9(5) . . ?
C8 C17 C18 111.9(5) . . ?
N5 C19 C9 109.8(4) . . ?
N7 C20 N5 112.9(6) . . ?
C22 C21 N5 107.6(5) . . ?
C21 C22 N7 110.2(6) . . ?
C10 C23 C24 111.8(4) . . ?

loop_
_geom_bond_atom_site_label_1
_geom_bond_atom_site_label_2
_geom_bond_distance
_geom_bond_site_symmetry_2
_geom_bond_publ_flag
Co1 N1 2.136(4) . ?
Co1 N1 2.136(4) 3_556 ?
Co1 O1 2.141(4) 3_556 ?
Co1 O1 2.141(4) . ?
Co1 N4 2.145(4) 2_445 ?
Co1 N4 2.145(4) 4_666 ?
N1 C1 1.325(5) . ?
N1 C2 1.391(6) . ?
N2 C1 1.340(6) . ?
N2 C3 1.362(6) . ?
N2 C4 1.470(5) . ?
N3 C14 1.343(6) . ?
N3 C15 1.380(6) . ?
N3 C13 1.471(6) . ?
N4 C14 1.322(6) . ?
N4 C16 1.390(6) . ?
N4 Co1 2.145(4) 2_455 ?
N5 C20 1.346(7) . ?
N5 C21 1.381(6) . ?
N5 C19 1.462(6) . ?
N7 C20 1.331(7) . ?
N7 C22 1.378(7) . ?
C2 C3 1.353(6) . ?
C4 C5 1.521(6) . ?
C5 C10 1.398(6) . ?
C5 C6 1.425(6) . ?
C6 C7 1.385(7) . ?
C6 C11 1.536(7) . ?
C7 C8 1.397(7) . ?
C7 C13 1.549(7) . ?
C8 C9 1.405(7) . ?
C8 C17 1.518(6) . ?
C9 C10 1.404(7) . ?
C9 C19 1.518(7) . ?
C10 C23 1.523(6) . ?
C11 C12 1.536(6) . ?
C15 C16 1.360(6) . ?
C17 C18 1.529(6) . ?
C21 C22 1.336(8) . ?
C23 C24 1.530(6) . ?
